data_7061238
loop_
_publ_author_name
'Walg, Simon P.'
'Dietrich, Fabian'
'Gr\"un, Anneken'
'Cayir K\"uc\"ukdisli, Merve'
'Sun, Yu'
'Thiel, Werner R.'
'Gerhards, Markus'

_publ_section_title
;
 Synthesis and photophysical properties of multimetallic gold/zinc
 complexes of (P,N,N,N,P) and (P,N,N) ligands
;
_journal_issue 9
_journal_name_full 'New Journal of Chemistry'
_journal_page_first 4062
_journal_page_last 4071
_journal_paper_doi 10.1039/D1NJ05806A
_journal_volume 46
_journal_year 2022
_chemical_formula_sum 'C23 H21 Au Cl N4 P'
_chemical_formula_weight 616.82
_space_group_IT_number 2
_space_group_name_Hall '-P 1'
_space_group_name_H-M_alt 'P -1'
_symmetry_cell_setting triclinic
_symmetry_space_group_name_H-M 'P -1'
_atom_sites_solution_hydrogens geom
_atom_sites_solution_primary direct
_atom_sites_solution_secondary difmap
_audit_creation_method SHELXL-97
_audit_update_record
;
2018-08-06 deposited with the CCDC.	2022-01-11 downloaded from the CCDC.
;
_cell_angle_alpha 108.768(3)
_cell_angle_beta 103.715(3)
_cell_angle_gamma 92.291(3)
_cell_formula_units_Z 4
_cell_length_a 10.6195(4)
_cell_length_b 12.3785(4)
_cell_length_c 18.7756(5)
_cell_measurement_reflns_used 12300
_cell_measurement_temperature 150(2)
_cell_measurement_theta_max 32.3470
_cell_measurement_theta_min 3.3770
_cell_volume 2252.05(14)
_computing_cell_refinement 'CrysAlisPro, Agilent Technologies'
_computing_data_collection 'CrysAlisPro, Agilent Technologies'
_computing_data_reduction 'CrysAlisPro, Agilent Technologies'
_computing_structure_refinement 'SHELXL-97 (Sheldrick, 2008)'
_computing_structure_solution 'SHELXS-97 (Sheldrick, 2008)'
_diffrn_ambient_temperature 150(2)
_diffrn_detector_area_resol_mean 16.1399
_diffrn_measured_fraction_theta_full 0.998
_diffrn_measured_fraction_theta_max 0.905
_diffrn_measurement_device_type 'Xcalibur, Sapphire3, Gemini ultra'
_diffrn_measurement_method '\w scans'
_diffrn_radiation_monochromator graphite
_diffrn_radiation_source 'Enhance (Mo) X-ray Source'
_diffrn_radiation_type 'Mo K\a'
_diffrn_radiation_wavelength 0.71073
_diffrn_reflns_av_R_equivalents 0.0294
_diffrn_reflns_av_sigmaI/netI 0.0398
_diffrn_reflns_limit_h_max 15
_diffrn_reflns_limit_h_min -15
_diffrn_reflns_limit_k_max 16
_diffrn_reflns_limit_k_min -18
_diffrn_reflns_limit_l_max 27
_diffrn_reflns_limit_l_min -28
_diffrn_reflns_number 29506
_diffrn_reflns_theta_full 25.25
_diffrn_reflns_theta_max 32.50
_diffrn_reflns_theta_min 2.72
_exptl_absorpt_coefficient_mu 6.739
_exptl_absorpt_correction_T_max 1.00000
_exptl_absorpt_correction_T_min 0.42983
_exptl_absorpt_correction_type multi-scan
_exptl_absorpt_process_details
;
CrysAlisPro, Agilent Technologies,
Version 1.171.36.24 (release 03-12-2012 CrysAlis171 .NET)
(compiled Dec  3 2012,18:21:49)
Empirical absorption correction using spherical harmonics,
 implemented in SCALE3 ABSPACK scaling algorithm.
;
_exptl_crystal_colour colorless
_exptl_crystal_density_diffrn 1.819
_exptl_crystal_density_method 'not measured'
_exptl_crystal_description 'transparent needle'
_exptl_crystal_F_000 1192
_exptl_crystal_size_max 0.35
_exptl_crystal_size_mid 0.08
_exptl_crystal_size_min 0.04
_refine_diff_density_max 1.741
_refine_diff_density_min -2.466
_refine_diff_density_rms 0.178
_refine_ls_extinction_method none
_refine_ls_goodness_of_fit_ref 1.110
_refine_ls_hydrogen_treatment mixed
_refine_ls_matrix_type full
_refine_ls_number_parameters 547
_refine_ls_number_reflns 14731
_refine_ls_number_restraints 2
_refine_ls_restrained_S_all 1.110
_refine_ls_R_factor_all 0.0364
_refine_ls_R_factor_gt 0.0272
_refine_ls_shift/su_max 0.002
_refine_ls_shift/su_mean 0.000
_refine_ls_structure_factor_coef Fsqd
_refine_ls_weighting_details 'calc w=1/[\s^2^(Fo^2^)+(0.0350P)^2^+1.6472P] where P=(Fo^2^+2Fc^2^)/3'
_refine_ls_weighting_scheme calc
_refine_ls_wR_factor_gt 0.0635
_refine_ls_wR_factor_ref 0.0784
_reflns_number_gt 12774
_reflns_number_total 14731
_reflns_threshold_expression >2\s(I)
_cod_data_source_file d1nj05806a2.cif
_cod_data_source_block 13216o
_cod_depositor_comments
;
The following automatic conversions were performed:

data item '_symmetry_cell_setting' value 'Triclinic' was changed to
'triclinic' in accordance with the
/home/data/users/saulius/crontab/automatic-downloads/rss-feeds/RSC/lib/dictionaries/cif_core.dic
dictionary named 'cif_core.dic' version 2.4.2 last updated on
2011-04-26.

Automatic conversion script
Id: cif_fix_values 7556 2019-12-06 15:28:31Z antanas 

 Adding full bibliography for 7061237--7061238.cif.
;
_cod_original_cell_volume 2252.05(13)
_cod_database_code 7061238

loop_
_symmetry_equiv_pos_as_xyz
'x, y, z'
'-x, -y, -z'

loop_
_atom_site_label
_atom_site_type_symbol
_atom_site_fract_x
_atom_site_fract_y
_atom_site_fract_z
_atom_site_U_iso_or_equiv
_atom_site_adp_type
_atom_site_occupancy
_atom_site_symmetry_multiplicity
_atom_site_calc_flag
_atom_site_refinement_flags
_atom_site_disorder_assembly
_atom_site_disorder_group
C1 C 0.4203(4) 0.5996(4) 0.1750(2) 0.0359(8) Uani 1 1 d . . .
H1 H 0.3573 0.6518 0.1738 0.043 Uiso 1 1 calc R . .
C2 C 0.4236(4) 0.5170(4) 0.1048(2) 0.0322(8) Uani 1 1 d . . .
H2 H 0.3646 0.5133 0.0571 0.039 Uiso 1 1 calc R . .
C3 C 0.5137(3) 0.4417(3) 0.1062(2) 0.0284(7) Uani 1 1 d . . .
H3 H 0.5187 0.3847 0.0593 0.034 Uiso 1 1 calc R . .
C4 C 0.5986(3) 0.4493(3) 0.17756(19) 0.0241(6) Uani 1 1 d . . .
H4 H 0.6607 0.3966 0.1802 0.029 Uiso 1 1 calc R . .
C5 C 0.5900(3) 0.5360(3) 0.24466(18) 0.0212(6) Uani 1 1 d . . .
C6 C 0.6823(3) 0.5510(3) 0.32133(17) 0.0187(5) Uani 1 1 d . . .
C7 C 0.6780(3) 0.6356(3) 0.3904(2) 0.0272(7) Uani 1 1 d . . .
H7 H 0.6154 0.6883 0.3910 0.033 Uiso 1 1 calc R . .
C8 C 0.7679(3) 0.6399(3) 0.45755(19) 0.0280(7) Uani 1 1 d . . .
H8 H 0.7662 0.6973 0.5051 0.034 Uiso 1 1 calc R . .
C9 C 0.8558(3) 0.4898(3) 0.38918(17) 0.0186(5) Uani 1 1 d . . .
C10 C 0.9658(3) 0.3395(3) 0.31603(17) 0.0197(6) Uani 1 1 d . . .
H10A H 1.0549 0.3165 0.3251 0.024 Uiso 1 1 calc R . .
H10B H 0.9572 0.3801 0.2778 0.024 Uiso 1 1 calc R . .
C11 C 0.8660(3) 0.2323(3) 0.28223(17) 0.0187(5) Uani 1 1 d . . .
H11A H 0.7786 0.2560 0.2842 0.022 Uiso 1 1 calc R . .
H11B H 0.8867 0.1843 0.3156 0.022 Uiso 1 1 calc R . .
C12 C 1.0104(3) 0.0850(3) 0.18141(17) 0.0183(5) Uani 1 1 d . . .
C13 C 1.0329(3) 0.0292(3) 0.10923(19) 0.0293(7) Uani 1 1 d . . .
H13 H 0.9714 0.0268 0.0627 0.035 Uiso 1 1 calc R . .
C14 C 1.1463(4) -0.0234(4) 0.1053(2) 0.0350(9) Uani 1 1 d . . .
H14 H 1.1598 -0.0640 0.0559 0.042 Uiso 1 1 calc R . .
C15 C 1.2387(4) -0.0170(4) 0.1725(2) 0.0359(9) Uani 1 1 d . . .
H15 H 1.3158 -0.0526 0.1694 0.043 Uiso 1 1 calc R . .
C16 C 1.2182(4) 0.0415(4) 0.2444(2) 0.0313(8) Uani 1 1 d . . .
H16 H 1.2834 0.0486 0.2907 0.038 Uiso 1 1 calc R . .
C17 C 1.1044(3) 0.0897(3) 0.24963(19) 0.0250(6) Uani 1 1 d . . .
H17 H 1.0894 0.1261 0.2993 0.030 Uiso 1 1 calc R . .
C18 C 0.7359(3) 0.0242(3) 0.15948(18) 0.0231(6) Uani 1 1 d . . .
C19 C 0.6092(3) 0.0241(3) 0.1156(2) 0.0273(7) Uani 1 1 d . . .
H19 H 0.5877 0.0878 0.0993 0.033 Uiso 1 1 calc R . .
C20 C 0.5153(4) -0.0688(4) 0.0959(2) 0.0381(9) Uani 1 1 d . . .
H20 H 0.4294 -0.0692 0.0659 0.046 Uiso 1 1 calc R . .
C21 C 0.5467(4) -0.1612(4) 0.1199(3) 0.0411(9) Uani 1 1 d . . .
H21 H 0.4824 -0.2255 0.1056 0.049 Uiso 1 1 calc R . .
C22 C 0.6706(5) -0.1609(4) 0.1646(3) 0.0452(10) Uani 1 1 d . . .
H22 H 0.6910 -0.2237 0.1821 0.054 Uiso 1 1 calc R . .
C23 C 0.7653(4) -0.0679(3) 0.1836(2) 0.0324(8) Uani 1 1 d . . .
H23 H 0.8510 -0.0679 0.2135 0.039 Uiso 1 1 calc R . .
N1 N 0.5014(3) 0.6093(3) 0.24417(17) 0.0282(6) Uani 1 1 d . . .
N2 N 0.7720(2) 0.4768(2) 0.32051(15) 0.0186(5) Uani 1 1 d . . .
N3 N 0.8580(3) 0.5670(2) 0.45947(15) 0.0232(5) Uani 1 1 d . . .
N4 N 0.9492(3) 0.4171(2) 0.38870(15) 0.0221(5) Uani 1 1 d D . .
H4N H 0.995(3) 0.431(4) 0.4351(13) 0.027 Uiso 1 1 d D . .
P1 P 0.85894(7) 0.14517(7) 0.18226(4) 0.01745(14) Uani 1 1 d . . .
Cl1 Cl 0.76656(8) 0.32691(8) 0.00571(5) 0.02897(17) Uani 1 1 d . . .
Au1 Au 0.813585(11) 0.237957(10) 0.096984(6) 0.02009(3) Uani 1 1 d . . .
C24 C 0.2770(4) 0.1911(4) 0.0393(2) 0.0389(9) Uani 1 1 d . . .
H24 H 0.3085 0.1353 0.0017 0.047 Uiso 1 1 calc R . .
C25 C 0.1701(4) 0.2429(4) 0.0129(2) 0.0374(9) Uani 1 1 d . . .
H25 H 0.1299 0.2233 -0.0413 0.045 Uiso 1 1 calc R . .
C26 C 0.1244(4) 0.3235(4) 0.0677(2) 0.0383(9) Uani 1 1 d . . .
H26 H 0.0520 0.3610 0.0518 0.046 Uiso 1 1 calc R . .
C27 C 0.1854(3) 0.3490(3) 0.1460(2) 0.0290(7) Uani 1 1 d . . .
H27 H 0.1550 0.4036 0.1847 0.035 Uiso 1 1 calc R . .
C28 C 0.2918(3) 0.2935(3) 0.16710(19) 0.0256(6) Uani 1 1 d . . .
C29 C 0.3645(3) 0.3208(3) 0.25003(18) 0.0212(6) Uani 1 1 d . . .
C30 C 0.4773(3) 0.2728(3) 0.2715(2) 0.0267(7) Uani 1 1 d . . .
H30 H 0.5096 0.2177 0.2340 0.032 Uiso 1 1 calc R . .
C31 C 0.5397(3) 0.3092(3) 0.3499(2) 0.0265(7) Uani 1 1 d . . .
H31 H 0.6187 0.2799 0.3661 0.032 Uiso 1 1 calc R . .
C32 C 0.3827(3) 0.4231(3) 0.37812(18) 0.0219(6) Uani 1 1 d . . .
C33 C 0.2411(3) 0.5730(3) 0.41441(19) 0.0229(6) Uani 1 1 d . . .
H33A H 0.1990 0.6030 0.4574 0.027 Uiso 1 1 calc R . .
H33B H 0.1720 0.5302 0.3664 0.027 Uiso 1 1 calc R . .
C34 C 0.3110(3) 0.6736(3) 0.40226(19) 0.0212(6) Uani 1 1 d . . .
H34A H 0.3438 0.6428 0.3554 0.025 Uiso 1 1 calc R . .
H34B H 0.3879 0.7081 0.4475 0.025 Uiso 1 1 calc R . .
C35 C 0.3320(3) 0.8968(3) 0.39149(17) 0.0191(5) Uani 1 1 d . . .
C36 C 0.3297(3) 1.0115(3) 0.43381(19) 0.0246(6) Uani 1 1 d . . .
H36 H 0.2624 1.0326 0.4592 0.030 Uiso 1 1 calc R . .
C37 C 0.4255(4) 1.0953(3) 0.4390(2) 0.0307(7) Uani 1 1 d . . .
H37 H 0.4231 1.1737 0.4674 0.037 Uiso 1 1 calc R . .
C38 C 0.5249(3) 1.0649(3) 0.4029(2) 0.0305(7) Uani 1 1 d . . .
H38 H 0.5914 1.1224 0.4077 0.037 Uiso 1 1 calc R . .
C39 C 0.5277(3) 0.9512(3) 0.3599(2) 0.0293(7) Uani 1 1 d . . .
H39 H 0.5950 0.9310 0.3343 0.035 Uiso 1 1 calc R . .
C40 C 0.4314(3) 0.8662(3) 0.35404(19) 0.0239(6) Uani 1 1 d . . .
H40 H 0.4333 0.7881 0.3248 0.029 Uiso 1 1 calc R . .
C41 C 0.1077(3) 0.7262(3) 0.29213(19) 0.0225(6) Uani 1 1 d . . .
C42 C 0.1370(3) 0.7462(3) 0.2286(2) 0.0301(7) Uani 1 1 d . . .
H42 H 0.2114 0.7983 0.2368 0.036 Uiso 1 1 calc R . .
C43 C 0.0586(4) 0.6907(4) 0.1535(2) 0.0389(9) Uani 1 1 d . . .
H43 H 0.0784 0.7066 0.1108 0.047 Uiso 1 1 calc R . .
C44 C -0.0476(4) 0.6128(4) 0.1407(2) 0.0390(9) Uani 1 1 d . . .
H44 H -0.0999 0.5738 0.0891 0.047 Uiso 1 1 calc R . .
C45 C -0.0781(4) 0.5914(4) 0.2029(3) 0.0447(10) Uani 1 1 d . . .
H45 H -0.1513 0.5375 0.1941 0.054 Uiso 1 1 calc R . .
C46 C -0.0015(4) 0.6486(4) 0.2783(2) 0.0368(9) Uani 1 1 d . . .
H46 H -0.0238 0.6346 0.3209 0.044 Uiso 1 1 calc R . .
N5 N 0.3373(3) 0.2160(3) 0.11462(17) 0.0312(6) Uani 1 1 d . . .
N6 N 0.3155(3) 0.3966(2) 0.30283(16) 0.0229(5) Uani 1 1 d . . .
N7 N 0.4944(3) 0.3845(2) 0.40482(16) 0.0247(6) Uani 1 1 d . . .
N8 N 0.3321(3) 0.4962(3) 0.43302(16) 0.0251(6) Uani 1 1 d D . .
H8N H 0.378(4) 0.520(4) 0.4814(13) 0.030 Uiso 1 1 d D . .
P2 P 0.21263(8) 0.78722(7) 0.39041(5) 0.01975(15) Uani 1 1 d . . .
Cl2 Cl 0.00256(11) 0.91354(11) 0.57879(6) 0.0459(3) Uani 1 1 d . . .
Au2 Au 0.106456(12) 0.848593(12) 0.482096(7) 0.02565(4) Uani 1 1 d . . .

loop_
_atom_site_aniso_label
_atom_site_aniso_U_11
_atom_site_aniso_U_22
_atom_site_aniso_U_33
_atom_site_aniso_U_23
_atom_site_aniso_U_13
_atom_site_aniso_U_12
C1 0.0357(19) 0.039(2) 0.0340(19) 0.0162(17) 0.0043(15) 0.0175(17)
C2 0.0296(17) 0.043(2) 0.0235(16) 0.0145(15) 0.0006(13) 0.0053(15)
C3 0.0269(16) 0.0344(19) 0.0218(15) 0.0087(14) 0.0037(12) 0.0026(14)
C4 0.0195(14) 0.0265(16) 0.0250(15) 0.0080(13) 0.0041(11) 0.0072(12)
C5 0.0193(13) 0.0225(15) 0.0218(14) 0.0084(12) 0.0046(11) 0.0013(11)
C6 0.0196(13) 0.0177(14) 0.0205(13) 0.0081(11) 0.0058(11) 0.0048(11)
C7 0.0287(16) 0.0263(17) 0.0243(16) 0.0049(13) 0.0065(13) 0.0131(13)
C8 0.0335(17) 0.0264(17) 0.0198(15) 0.0012(13) 0.0070(13) 0.0124(14)
C9 0.0197(13) 0.0169(13) 0.0184(13) 0.0052(11) 0.0049(10) 0.0034(11)
C10 0.0186(13) 0.0195(14) 0.0163(13) 0.0011(11) 0.0028(10) 0.0052(11)
C11 0.0208(13) 0.0194(14) 0.0142(12) 0.0034(11) 0.0044(10) 0.0042(11)
C12 0.0202(13) 0.0189(14) 0.0162(13) 0.0056(11) 0.0061(10) 0.0035(11)
C13 0.0286(16) 0.043(2) 0.0150(14) 0.0060(14) 0.0067(12) 0.0129(15)
C14 0.0389(19) 0.045(2) 0.0262(17) 0.0116(16) 0.0170(15) 0.0227(18)
C15 0.0283(17) 0.055(3) 0.036(2) 0.0225(19) 0.0175(15) 0.0200(17)
C16 0.0274(16) 0.042(2) 0.0269(17) 0.0143(16) 0.0071(13) 0.0083(15)
C17 0.0262(15) 0.0300(17) 0.0198(14) 0.0089(13) 0.0065(12) 0.0085(13)
C18 0.0222(14) 0.0244(16) 0.0186(14) 0.0012(12) 0.0072(11) -0.0025(12)
C19 0.0206(14) 0.0319(18) 0.0242(16) 0.0031(14) 0.0054(12) 0.0042(13)
C20 0.0211(16) 0.053(3) 0.0328(19) 0.0062(18) 0.0074(14) -0.0055(16)
C21 0.035(2) 0.038(2) 0.044(2) 0.0059(18) 0.0130(17) -0.0120(17)
C22 0.045(2) 0.036(2) 0.054(3) 0.015(2) 0.016(2) -0.0077(19)
C23 0.0291(17) 0.0289(18) 0.039(2) 0.0133(16) 0.0074(15) 0.0009(14)
N1 0.0287(14) 0.0286(15) 0.0271(14) 0.0097(12) 0.0048(11) 0.0129(12)
N2 0.0181(11) 0.0187(12) 0.0181(11) 0.0046(10) 0.0053(9) 0.0023(9)
N3 0.0262(13) 0.0230(13) 0.0168(12) 0.0037(10) 0.0026(10) 0.0078(11)
N4 0.0207(12) 0.0236(13) 0.0157(11) 0.0010(10) 0.0000(9) 0.0083(10)
P1 0.0169(3) 0.0190(4) 0.0136(3) 0.0025(3) 0.0031(3) 0.0026(3)
Cl1 0.0289(4) 0.0358(5) 0.0254(4) 0.0164(3) 0.0042(3) 0.0068(3)
Au1 0.02061(6) 0.02263(6) 0.01568(5) 0.00597(4) 0.00269(4) 0.00508(4)
C24 0.045(2) 0.038(2) 0.0243(18) -0.0023(16) 0.0100(16) 0.0025(18)
C25 0.0358(19) 0.045(2) 0.0237(17) 0.0064(16) 0.0016(14) -0.0018(17)
C26 0.0254(17) 0.056(3) 0.0273(18) 0.0104(18) 0.0014(14) -0.0011(17)
C27 0.0259(16) 0.0352(19) 0.0236(16) 0.0069(14) 0.0065(13) 0.0042(14)
C28 0.0252(15) 0.0257(16) 0.0224(15) 0.0031(13) 0.0076(12) -0.0027(13)
C29 0.0238(14) 0.0176(14) 0.0208(14) 0.0048(11) 0.0059(11) 0.0006(11)
C30 0.0278(16) 0.0255(17) 0.0265(16) 0.0051(13) 0.0116(13) 0.0051(13)
C31 0.0274(16) 0.0246(16) 0.0311(17) 0.0133(14) 0.0087(13) 0.0061(13)
C32 0.0282(15) 0.0191(14) 0.0213(14) 0.0087(12) 0.0096(12) 0.0016(12)
C33 0.0255(15) 0.0222(15) 0.0210(14) 0.0057(12) 0.0084(12) 0.0024(12)
C34 0.0185(13) 0.0195(14) 0.0253(15) 0.0070(12) 0.0062(11) 0.0028(11)
C35 0.0172(12) 0.0198(14) 0.0190(13) 0.0076(11) 0.0015(10) 0.0025(11)
C36 0.0264(15) 0.0231(16) 0.0194(14) 0.0039(12) 0.0018(12) 0.0008(12)
C37 0.0333(18) 0.0230(17) 0.0273(17) 0.0053(14) -0.0024(13) -0.0018(14)
C38 0.0246(16) 0.0295(18) 0.0362(19) 0.0177(16) -0.0021(13) -0.0029(13)
C39 0.0234(15) 0.037(2) 0.0301(17) 0.0158(15) 0.0066(13) 0.0003(14)
C40 0.0263(15) 0.0224(15) 0.0209(14) 0.0050(12) 0.0059(12) 0.0011(12)
C41 0.0185(13) 0.0230(15) 0.0253(15) 0.0086(12) 0.0042(11) 0.0036(11)
C42 0.0262(16) 0.038(2) 0.0231(16) 0.0090(14) 0.0040(13) -0.0058(14)
C43 0.0337(19) 0.056(3) 0.0213(17) 0.0093(17) 0.0032(14) -0.0070(18)
C44 0.0333(19) 0.045(2) 0.0278(18) 0.0073(17) -0.0038(15) -0.0074(17)
C45 0.0324(19) 0.051(3) 0.043(2) 0.019(2) -0.0061(17) -0.0173(18)
C46 0.0285(17) 0.048(2) 0.0333(19) 0.0208(18) 0.0005(14) -0.0081(16)
N5 0.0371(16) 0.0287(16) 0.0233(14) 0.0022(12) 0.0086(12) 0.0053(13)
N6 0.0255(13) 0.0223(13) 0.0201(12) 0.0054(10) 0.0074(10) -0.0003(11)
N7 0.0315(14) 0.0215(13) 0.0233(13) 0.0091(11) 0.0089(11) 0.0050(11)
N8 0.0347(15) 0.0249(14) 0.0176(12) 0.0079(11) 0.0090(11) 0.0092(12)
P2 0.0187(3) 0.0206(4) 0.0200(4) 0.0060(3) 0.0064(3) 0.0027(3)
Cl2 0.0550(6) 0.0685(7) 0.0408(5) 0.0350(5) 0.0340(5) 0.0389(6)
Au2 0.02651(6) 0.03224(8) 0.02530(7) 0.01388(5) 0.01312(5) 0.01148(5)

loop_
_atom_type_symbol
_atom_type_description
_atom_type_scat_dispersion_real
_atom_type_scat_dispersion_imag
_atom_type_scat_source
C C 0.0033 0.0016 'International Tables Vol C Tables 4.2.6.8 and 6.1.1.4'
H H 0.0000 0.0000 'International Tables Vol C Tables 4.2.6.8 and 6.1.1.4'
N N 0.0061 0.0033 'International Tables Vol C Tables 4.2.6.8 and 6.1.1.4'
P P 0.1023 0.0942 'International Tables Vol C Tables 4.2.6.8 and 6.1.1.4'
Cl Cl 0.1484 0.1585 'International Tables Vol C Tables 4.2.6.8 and 6.1.1.4'
Au Au -2.0133 8.8022 'International Tables Vol C Tables 4.2.6.8 and 6.1.1.4'

loop_
_geom_angle_atom_site_label_1
_geom_angle_atom_site_label_2
_geom_angle_atom_site_label_3
_geom_angle
_geom_angle_site_symmetry_1
_geom_angle_site_symmetry_3
_geom_angle_publ_flag
N1 C1 C2 123.5(3) . . ?
N1 C1 H1 118.2 . . ?
C2 C1 H1 118.2 . . ?
C3 C2 C1 118.4(3) . . ?
C3 C2 H2 120.8 . . ?
C1 C2 H2 120.8 . . ?
C2 C3 C4 119.3(3) . . ?
C2 C3 H3 120.4 . . ?
C4 C3 H3 120.4 . . ?
C5 C4 C3 118.4(3) . . ?
C5 C4 H4 120.8 . . ?
C3 C4 H4 120.8 . . ?
N1 C5 C4 122.9(3) . . ?
N1 C5 C6 116.7(3) . . ?
C4 C5 C6 120.4(3) . . ?
N2 C6 C7 121.2(3) . . ?
N2 C6 C5 115.9(3) . . ?
C7 C6 C5 123.0(3) . . ?
C8 C7 C6 117.4(3) . . ?
C8 C7 H7 121.3 . . ?
C6 C7 H7 121.3 . . ?
N3 C8 C7 123.4(3) . . ?
N3 C8 H8 118.3 . . ?
C7 C8 H8 118.3 . . ?
N2 C9 N3 127.1(3) . . ?
N2 C9 N4 116.8(3) . . ?
N3 C9 N4 116.1(3) . . ?
N4 C10 C11 112.0(3) . . ?
N4 C10 H10A 109.2 . . ?
C11 C10 H10A 109.2 . . ?
N4 C10 H10B 109.2 . . ?
C11 C10 H10B 109.2 . . ?
H10A C10 H10B 107.9 . . ?
C10 C11 P1 114.5(2) . . ?
C10 C11 H11A 108.6 . . ?
P1 C11 H11A 108.6 . . ?
C10 C11 H11B 108.6 . . ?
P1 C11 H11B 108.6 . . ?
H11A C11 H11B 107.6 . . ?
C13 C12 C17 119.1(3) . . ?
C13 C12 P1 117.6(2) . . ?
C17 C12 P1 123.2(2) . . ?
C12 C13 C14 119.8(3) . . ?
C12 C13 H13 120.1 . . ?
C14 C13 H13 120.1 . . ?
C15 C14 C13 120.7(3) . . ?
C15 C14 H14 119.7 . . ?
C13 C14 H14 119.7 . . ?
C14 C15 C16 119.5(3) . . ?
C14 C15 H15 120.2 . . ?
C16 C15 H15 120.2 . . ?
C17 C16 C15 120.8(3) . . ?
C17 C16 H16 119.6 . . ?
C15 C16 H16 119.6 . . ?
C16 C17 C12 120.0(3) . . ?
C16 C17 H17 120.0 . . ?
C12 C17 H17 120.0 . . ?
C23 C18 C19 119.5(3) . . ?
C23 C18 P1 121.3(3) . . ?
C19 C18 P1 119.3(3) . . ?
C20 C19 C18 120.0(4) . . ?
C20 C19 H19 120.0 . . ?
C18 C19 H19 120.0 . . ?
C19 C20 C21 119.9(4) . . ?
C19 C20 H20 120.1 . . ?
C21 C20 H20 120.1 . . ?
C22 C21 C20 120.6(4) . . ?
C22 C21 H21 119.7 . . ?
C20 C21 H21 119.7 . . ?
C21 C22 C23 119.4(4) . . ?
C21 C22 H22 120.3 . . ?
C23 C22 H22 120.3 . . ?
C18 C23 C22 120.7(4) . . ?
C18 C23 H23 119.7 . . ?
C22 C23 H23 119.7 . . ?
C5 N1 C1 117.5(3) . . ?
C9 N2 C6 116.3(3) . . ?
C8 N3 C9 114.6(3) . . ?
C9 N4 C10 121.0(3) . . ?
C9 N4 H4N 109(3) . . ?
C10 N4 H4N 130(3) . . ?
C12 P1 C18 105.51(15) . . ?
C12 P1 C11 108.49(14) . . ?
C18 P1 C11 104.25(14) . . ?
C12 P1 Au1 111.34(10) . . ?
C18 P1 Au1 112.22(11) . . ?
C11 P1 Au1 114.42(10) . . ?
P1 Au1 Cl1 177.86(3) . . ?
N5 C24 C25 123.3(4) . . ?
N5 C24 H24 118.4 . . ?
C25 C24 H24 118.4 . . ?
C26 C25 C24 118.1(4) . . ?
C26 C25 H25 120.9 . . ?
C24 C25 H25 120.9 . . ?
C25 C26 C27 119.0(4) . . ?
C25 C26 H26 120.5 . . ?
C27 C26 H26 120.5 . . ?
C26 C27 C28 119.0(3) . . ?
C26 C27 H27 120.5 . . ?
C28 C27 H27 120.5 . . ?
N5 C28 C27 122.4(3) . . ?
N5 C28 C29 116.1(3) . . ?
C27 C28 C29 121.4(3) . . ?
N6 C29 C30 122.4(3) . . ?
N6 C29 C28 115.7(3) . . ?
C30 C29 C28 121.9(3) . . ?
C31 C30 C29 116.5(3) . . ?
C31 C30 H30 121.8 . . ?
C29 C30 H30 121.8 . . ?
N7 C31 C30 123.3(3) . . ?
N7 C31 H31 118.4 . . ?
C30 C31 H31 118.4 . . ?
N7 C32 N6 126.5(3) . . ?
N7 C32 N8 116.5(3) . . ?
N6 C32 N8 117.0(3) . . ?
N8 C33 C34 110.8(3) . . ?
N8 C33 H33A 109.5 . . ?
C34 C33 H33A 109.5 . . ?
N8 C33 H33B 109.5 . . ?
C34 C33 H33B 109.5 . . ?
H33A C33 H33B 108.1 . . ?
C33 C34 P2 115.7(2) . . ?
C33 C34 H34A 108.3 . . ?
P2 C34 H34A 108.3 . . ?
C33 C34 H34B 108.3 . . ?
P2 C34 H34B 108.3 . . ?
H34A C34 H34B 107.4 . . ?
C36 C35 C40 119.7(3) . . ?
C36 C35 P2 119.7(2) . . ?
C40 C35 P2 120.5(2) . . ?
C37 C36 C35 120.1(3) . . ?
C37 C36 H36 120.0 . . ?
C35 C36 H36 120.0 . . ?
C38 C37 C36 120.2(3) . . ?
C38 C37 H37 119.9 . . ?
C36 C37 H37 119.9 . . ?
C39 C38 C37 120.4(3) . . ?
C39 C38 H38 119.8 . . ?
C37 C38 H38 119.8 . . ?
C38 C39 C40 119.9(3) . . ?
C38 C39 H39 120.0 . . ?
C40 C39 H39 120.0 . . ?
C39 C40 C35 119.7(3) . . ?
C39 C40 H40 120.2 . . ?
C35 C40 H40 120.2 . . ?
C42 C41 C46 118.3(3) . . ?
C42 C41 P2 122.8(3) . . ?
C46 C41 P2 118.6(3) . . ?
C43 C42 C41 120.7(3) . . ?
C43 C42 H42 119.6 . . ?
C41 C42 H42 119.6 . . ?
C44 C43 C42 120.2(4) . . ?
C44 C43 H43 119.9 . . ?
C42 C43 H43 119.9 . . ?
C43 C44 C45 120.0(4) . . ?
C43 C44 H44 120.0 . . ?
C45 C44 H44 120.0 . . ?
C44 C45 C46 119.9(4) . . ?
C44 C45 H45 120.0 . . ?
C46 C45 H45 120.0 . . ?
C45 C46 C41 120.8(4) . . ?
C45 C46 H46 119.6 . . ?
C41 C46 H46 119.6 . . ?
C28 N5 C24 118.1(3) . . ?
C29 N6 C32 115.8(3) . . ?
C32 N7 C31 115.4(3) . . ?
C32 N8 C33 122.2(3) . . ?
C32 N8 H8N 118(3) . . ?
C33 N8 H8N 114(3) . . ?
C41 P2 C35 107.85(15) . . ?
C41 P2 C34 104.19(15) . . ?
C35 P2 C34 102.66(14) . . ?
C41 P2 Au2 114.35(10) . . ?
C35 P2 Au2 113.52(10) . . ?
C34 P2 Au2 113.21(11) . . ?
P2 Au2 Cl2 178.47(4) . . ?

loop_
_geom_bond_atom_site_label_1
_geom_bond_atom_site_label_2
_geom_bond_distance
_geom_bond_site_symmetry_2
_geom_bond_publ_flag
C1 N1 1.343(5) . ?
C1 C2 1.392(5) . ?
C1 H1 0.9500 . ?
C2 C3 1.364(5) . ?
C2 H2 0.9500 . ?
C3 C4 1.398(5) . ?
C3 H3 0.9500 . ?
C4 C5 1.393(5) . ?
C4 H4 0.9500 . ?
C5 N1 1.334(4) . ?
C5 C6 1.487(4) . ?
C6 N2 1.348(4) . ?
C6 C7 1.392(4) . ?
C7 C8 1.373(5) . ?
C7 H7 0.9500 . ?
C8 N3 1.344(4) . ?
C8 H8 0.9500 . ?
C9 N2 1.338(4) . ?
C9 N3 1.352(4) . ?
C9 N4 1.365(4) . ?
C10 N4 1.449(4) . ?
C10 C11 1.521(4) . ?
C10 H10A 0.9900 . ?
C10 H10B 0.9900 . ?
C11 P1 1.821(3) . ?
C11 H11A 0.9900 . ?
C11 H11B 0.9900 . ?
C12 C13 1.391(4) . ?
C12 C17 1.407(4) . ?
C12 P1 1.801(3) . ?
C13 C14 1.397(5) . ?
C13 H13 0.9500 . ?
C14 C15 1.379(5) . ?
C14 H14 0.9500 . ?
C15 C16 1.385(5) . ?
C15 H15 0.9500 . ?
C16 C17 1.380(5) . ?
C16 H16 0.9500 . ?
C17 H17 0.9500 . ?
C18 C23 1.377(5) . ?
C18 C19 1.402(5) . ?
C18 P1 1.816(3) . ?
C19 C20 1.384(5) . ?
C19 H19 0.9500 . ?
C20 C21 1.384(6) . ?
C20 H20 0.9500 . ?
C21 C22 1.382(6) . ?
C21 H21 0.9500 . ?
C22 C23 1.392(6) . ?
C22 H22 0.9500 . ?
C23 H23 0.9500 . ?
N4 H4N 0.851(18) . ?
P1 Au1 2.2309(8) . ?
Cl1 Au1 2.2915(8) . ?
C24 N5 1.335(5) . ?
C24 C25 1.393(6) . ?
C24 H24 0.9500 . ?
C25 C26 1.381(6) . ?
C25 H25 0.9500 . ?
C26 C27 1.384(5) . ?
C26 H26 0.9500 . ?
C27 C28 1.389(5) . ?
C27 H27 0.9500 . ?
C28 N5 1.334(4) . ?
C28 C29 1.485(5) . ?
C29 N6 1.349(4) . ?
C29 C30 1.390(5) . ?
C30 C31 1.378(5) . ?
C30 H30 0.9500 . ?
C31 N7 1.347(4) . ?
C31 H31 0.9500 . ?
C32 N7 1.343(4) . ?
C32 N6 1.349(4) . ?
C32 N8 1.368(4) . ?
C33 N8 1.445(4) . ?
C33 C34 1.530(4) . ?
C33 H33A 0.9900 . ?
C33 H33B 0.9900 . ?
C34 P2 1.824(3) . ?
C34 H34A 0.9900 . ?
C34 H34B 0.9900 . ?
C35 C36 1.391(5) . ?
C35 C40 1.402(4) . ?
C35 P2 1.811(3) . ?
C36 C37 1.387(5) . ?
C36 H36 0.9500 . ?
C37 C38 1.386(5) . ?
C37 H37 0.9500 . ?
C38 C39 1.385(5) . ?
C38 H38 0.9500 . ?
C39 C40 1.397(5) . ?
C39 H39 0.9500 . ?
C40 H40 0.9500 . ?
C41 C42 1.392(5) . ?
C41 C46 1.394(5) . ?
C41 P2 1.811(3) . ?
C42 C43 1.388(5) . ?
C42 H42 0.9500 . ?
C43 C44 1.376(6) . ?
C43 H43 0.9500 . ?
C44 C45 1.383(6) . ?
C44 H44 0.9500 . ?
C45 C46 1.389(6) . ?
C45 H45 0.9500 . ?
C46 H46 0.9500 . ?
N8 H8N 0.868(19) . ?
P2 Au2 2.2268(8) . ?
Cl2 Au2 2.2894(9) . ?
